data_2009770
loop_
_publ_author_name
'Velmurugan, D.'
'Govindasamy, L.'
'Subramanian, E.'
'Rajendran, T.M.'
'Kandaswamy, M.'

_publ_section_title
;
 2,6-Bis[(4-methyl-1-piperazinyl)methyl]-4-nitrophenol
;
_journal_issue 6
_journal_name_full 'Acta Crystallographica Section C'
_journal_page_first 931
_journal_page_last 933
_journal_paper_doi 10.1107/S0108270193010273
_journal_volume 50
_journal_year 1994
_chemical_formula_sum 'C18 H29 N5 O3'
_chemical_formula_weight 363.46
_space_group_IT_number 2
_space_group_name_Hall '-P 1'
_space_group_name_H-M_alt 'P -1'
_symmetry_cell_setting triclinic
_symmetry_space_group_name_Hall '-P 1'
_symmetry_space_group_name_H-M 'P -1'
_atom_type_scat_source 'SHELX76 (Sheldrick, 1976)'
_cell_angle_alpha 76.310(10)
_cell_angle_beta 72.180(10)
_cell_angle_gamma 64.14(2)
_cell_formula_units_Z 2
_cell_length_a 9.3690(10)
_cell_length_b 10.762(3)
_cell_length_c 11.5100(10)
_cell_measurement_reflns_used 20
_cell_measurement_temperature 295
_cell_measurement_theta_max 20
_cell_measurement_theta_min 10
_cell_volume 987.0(3)
_diffrn_measurement_device 'Enraf-Nonius CAD-4'
_diffrn_measurement_method \w/2\q
_diffrn_radiation_type CuK\a
_diffrn_radiation_wavelength 1.5418
_diffrn_reflns_av_R_equivalents 0.011
_diffrn_reflns_limit_h_max 11
_diffrn_reflns_limit_h_min 0
_diffrn_reflns_limit_k_max 13
_diffrn_reflns_limit_k_min -13
_diffrn_reflns_limit_l_max 14
_diffrn_reflns_limit_l_min -14
_diffrn_reflns_number 3755
_diffrn_reflns_theta_max 70
_diffrn_standards_decay_% 1.2
_diffrn_standards_interval_time 120
_diffrn_standards_number 3
_exptl_absorpt_coefficient_mu 0.657
_exptl_absorpt_correction_type none
_exptl_crystal_colour Yellow
_exptl_crystal_density_diffrn 1.23
_exptl_crystal_density_meas 1.22
_exptl_crystal_description Needle
_exptl_crystal_size_max 0.2
_exptl_crystal_size_mid 0.2
_exptl_crystal_size_min 0.15
_refine_diff_density_max 0.186
_refine_diff_density_min -0.338
_refine_ls_goodness_of_fit_obs 0.574
_refine_ls_hydrogen_treatment refall
_refine_ls_number_parameters 351
_refine_ls_number_reflns 2955
_refine_ls_R_factor_obs 0.058
_refine_ls_shift/esd_max 0.002
_refine_ls_structure_factor_coef F
_refine_ls_weighting_details 'w = 1/[\s^2^(F) + 0.0352F^2^]'
_refine_ls_weighting_scheme calc
_refine_ls_wR_factor_obs 0.073
_reflns_number_observed 2955
_reflns_number_total 3523
_reflns_observed_criterion I>3\s(I)
_cod_data_source_file ha1054.cif
_cod_data_source_block ha1054_structure_1_of_1
_cod_depositor_comments
;
The following automatic conversions were performed:

'_refine_ls_weighting_scheme' value 'w = 1/[\s^2^(F) + 0.0352F^2^]'
was changed to 'calc'. New tag '_refine_ls_weighting_details' was
created. The value of the new tag was set to 'w = 1/[\s^2^(F) +
0.0352F^2^]'.

Automatic conversion script
Id: cif_fix_values 3143 2015-03-26 13:38:13Z robertas 
;
_cod_original_cell_volume 987.0(4)
_cod_database_code 2009770

loop_
_space_group_symop_id
_space_group_symop_operation_xyz
1 x,y,z
2 -x,-y,-z

loop_
_atom_site_label
_atom_site_fract_x
_atom_site_fract_y
_atom_site_fract_z
_atom_site_U_iso_or_equiv
C1 .2543(2) .6866(2) .02440(10) .0478(9)
C2 .1511(2) .7599(2) -.05710(10) .0490(8)
C3 .1407(2) .8919(2) -.11080(10) .0512(8)
C4 .2334(2) .9490(2) -.08490(10) .0516(8)
C5 .3327(2) .8789(2) -.00180(10) .0518(9)
C6 .3430(2) .7480(2) .05380(10) .0499(8)
O7 .2630(2) .55870(10) .07560(10) .0592(9)
N8 .2254(2) 1.0849(2) -.14510(10) .0623(9)
O9 .3158(2) 1.1319(2) -.12840(10) .0788(9)
O10 .1281(2) 1.1514(2) -.2115(2) .0876(9)
C11 .4554(2) .6663(2) .1407(2) .0572(8)
N12 .3888(2) .57700(10) .23920(10) .0498(9)
C13 .5150(2) .4732(2) .3029(2) .0620(9)
C14 .4480(2) .3813(2) .4014(2) .0668(9)
N15 .3078(2) .4614(2) .48990(10) .0596(9)
C16 .1825(2) .5595(2) .4251(2) .0583(8)
C17 .2471(2) .6568(2) .32850(10) .0564(8)
C18 .2446(3) .3707(2) .5862(2) .0774(14)
C19 .0498(2) .6935(2) -.07830(10) .0544(9)
N20 -.0485(2) .77930(10) -.16630(10) .0513(9)
C21 -.1879(2) .7443(2) -.1531(2) .0667(8)
C22 -.2942(2) .8474(3) -.2365(2) .0771(11)
N23 -.2035(2) .8456(2) -.3646(2) .0695(8)
C24 -.0590(3) .8727(2) -.3785(2) .0665(9)
C25 .0459(2) .7693(2) -.29310(10) .0572(9)
C26 -.3049(4) .9479(3) -.4454(3) .1106(18)
H3 .063(3) .960(2) -.168(2) .080(10)
H5 .387(3) .935(2) .017(2) .080(10)
H111 .478(3) .734(2) .179(2) .070(10)
H112 .568(3) .605(2) .090(2) .060(10)
H131 .615(3) .411(2) .234(2) .080(10)
H132 .551(3) .527(2) .341(2) .070(10)
H141 .540(3) .311(2) .446(2) .070(10)
H142 .414(3) .327(2) .366(2) .060(10)
H161 .154(3) .505(2) .382(2) .060(10)
H162 .088(3) .616(2) .484(2) .050(10)
H171 .282(3) .710(2) .370(2) .070(10)
H172 .156(3) .731(3) .283(2) .070(10)
H181 .145(3) .432(2) .647(2) .070(10)
H182 .332(3) .298(3) .629(2) .080(10)
H183 .210(3) .314(2) .548(2) .080(10)
H191 -.024(3) .674(3) .007(2) .050(10)
H192 .121(3) .598(2) -.109(2) .060(10)
H211 -.147(3) .649(3) -.178(2) .070(10)
H212 -.248(3) .738(2) -.065(2) .070(10)
H221 -.331(3) .946(2) -.209(2) .080(10)
H222 -.395(3) .820(2) -.223(2) .090(10)
H241 .005(3) .872(3) -.473(2) .070(10)
H242 -.095(3) .973(2) -.357(2) .060(10)
H251 .145(3) .794(3) -.303(2) .070(10)
H252 .088(3) .671(3) -.312(2) .070(10)
H261 -.412(3) .925(3) -.433(2) .090(10)
H262 -.240(3) .948(2) -.537(2) .100(10)
H263 -.342(3) 1.049(3) -.431(2) .090(10)

loop_
_geom_angle_atom_site_label_1
_geom_angle_atom_site_label_2
_geom_angle_atom_site_label_3
_geom_angle
_geom_angle_publ_flag
C6 C1 O7 121.1(2) yes
C2 C1 O7 118.2(2) yes
C2 C1 C6 120.7(2) yes
C1 C2 C19 118.5(2) yes
C1 C2 C3 119.0(2) yes
C3 C2 C19 122.4(2) yes
C2 C3 C4 119.8(2) yes
C3 C4 N8 119.0(2) yes
C3 C4 C5 121.7(2) yes
C5 C4 N8 119.3(2) yes
C4 C5 C6 119.3(2) yes
C1 C6 C5 119.4(2) yes
C5 C6 C11 120.7(2) yes
C1 C6 C11 119.8(2) yes
C4 N8 O10 119.2(2) yes
C4 N8 O9 119.1(2) yes
O9 N8 O10 121.8(2) yes
C6 C11 N12 111.8(2) yes
C11 N12 C17 112.60(10) yes
C11 N12 C13 111.0(2) yes
C13 N12 C17 109.90(10) yes
N12 C13 C14 111.0(2) yes
C13 C14 N15 111.6(2) yes
C14 N15 C18 111.1(2) yes
C14 N15 C16 108.8(2) yes
C16 N15 C18 110.6(2) yes
N15 C16 C17 110.3(2) yes
N12 C17 C16 110.00(10) yes
C2 C19 N20 112.7(2) yes
C19 N20 C25 112.40(10) yes
C19 N20 C21 112.40(10) yes
C21 N20 C25 108.3(2) yes
N20 C21 C22 109.4(2) yes
C21 C22 N23 111.0(2) yes
C22 N23 C26 111.1(2) yes
C22 N23 C24 109.9(2) yes
C24 N23 C26 110.1(2) yes
N23 C24 C25 110.8(2) yes
N20 C25 C24 109.50(10) yes

loop_
_geom_bond_atom_site_label_1
_geom_bond_atom_site_label_2
_geom_bond_distance
_geom_bond_publ_flag
C1 C2 1.406(2) yes
C1 C6 1.414(3) yes
C1 O7 1.340(2) yes
C2 C3 1.382(3) yes
C2 C19 1.512(3) yes
C3 C4 1.390(3) yes
C4 C5 1.393(2) yes
C4 N8 1.443(3) yes
C5 C6 1.377(3) yes
C6 C11 1.518(3) yes
N8 O9 1.237(3) yes
N8 O10 1.235(3) yes
C11 N12 1.474(2) yes
N12 C13 1.475(2) yes
N12 C17 1.464(2) yes
C13 C14 1.494(3) yes
C14 N15 1.454(2) yes
N15 C16 1.460(2) yes
N15 C18 1.457(3) yes
C16 C17 1.513(3) yes
C19 N20 1.454(2) yes
N20 C21 1.467(3) yes
N20 C25 1.458(2) yes
C21 C22 1.504(3) yes
C22 N23 1.459(3) yes
N23 C24 1.461(4) yes
N23 C26 1.457(4) yes
C24 C25 1.513(3) yes
C3 H3 1.05(2) no
C5 H5 1.03(3) no
C19 H191 1.05(2) no
C19 H192 1.03(2) no
C21 H211 1.01(3) no
C21 H212 1.00(2) no
C22 H221 1.06(2) no
C22 H222 1.07(3) no
C24 H241 1.07(2) no
C24 H242 1.05(2) no
C25 H251 1.04(3) no
C25 H252 1.01(3) no
C26 H261 1.10(3) no
C26 H262 1.04(2) no
C18 H182 1.02(2) no
C18 H183 1.03(3) no
C11 H111 1.06(3) no
C11 H112 1.04(2) no
C13 H131 1.10(2) no
C13 H132 1.01(3) no
C14 H141 1.05(2) no
C14 H142 0.98(3) no
C16 H161 1.01(3) no
C16 H162 0.98(2) no
C17 H171 1.03(3) no
C17 H172 1.06(2) no
C18 H181 1.04(2) no
C26 H263 1.03(3) no

loop_
_geom_torsion_atom_site_label_1
_geom_torsion_atom_site_label_2
_geom_torsion_atom_site_label_3
_geom_torsion_atom_site_label_4
_geom_torsion
_geom_torsion_publ_flag
C1 C2 C19 N20 -178.9(2) yes
C3 C2 C19 N20 3.9(3) yes
C1 C6 C11 N12 -36.0(3) yes
C5 C6 C11 N12 147.4(2) yes
C3 C4 N8 O10 5.0(3) yes
C3 C4 N8 O9 -175.3(3) yes
C5 C4 N8 O9 5.2(3) yes
C5 C4 N8 O10 -174.5(3) yes
C13 N12 C17 C16 -57.0(2) yes
C17 N12 C13 C14 55.6(2) yes
N12 C13 C14 N15 -57.1(2) yes
C13 C14 N15 C16 58.7(2) yes
C14 N15 C16 C17 -59.9(2) yes
N15 C16 C17 N12 60.1(2) yes
C21 N20 C25 C24 61.5(2) yes
C25 N20 C21 C22 -61.8(2) yes
N20 C21 C22 N23 59.8(3) yes
C21 C22 N23 C24 -56.4(3) yes
C22 N23 C24 C25 56.1(3) yes
N23 C24 C25 N20 -59.4(2) yes
